data_7126504
loop_
_publ_author_name
'Li, Zi-Jian'
'Ju, Yu'
'Yu, Bowen'
'Wu, Xiaoling'
'Lu, Huangjie'
'Li, Yongxin'
'Zhou, Jing'
'Guo, Xiaofeng'
'Zhang, Zhi-Hui'
'Lin, Jian'
'Wang, Jian-Qiang'
'Wang, Shuao'

_publ_section_title
;
 Modulated synthesis and isoreticular expansion of Th-MOFs with record
 high pore volume and surface area for iodine adsorption.
;
_journal_issue 49
_journal_name_full 'Chemical communications (Cambridge, England)'
_journal_page_first 6715
_journal_page_last 6718
_journal_paper_doi 10.1039/d0cc02841j
_journal_volume 56
_journal_year 2020
_chemical_formula_moiety '0.25(C168 H96 O76 Th12)'
_chemical_formula_sum 'C42 H24 O19 Th3'
_chemical_formula_weight 1528.73
_space_group_crystal_system cubic
_space_group_IT_number 225
_space_group_name_Hall '-F 4 2 3'
_space_group_name_H-M_alt 'F m -3 m'
_atom_sites_solution_hydrogens geom
_atom_sites_solution_primary dual
_audit_creation_date 2020-01-11
_audit_creation_method
;
Olex2 1.2
(compiled 2018.05.29 svn.r3508 for OlexSys, GUI svn.r5506)
;
_audit_update_record
;
2020-02-10 deposited with the CCDC.	2020-05-11 downloaded from the CCDC.
;
_cell_angle_alpha 90
_cell_angle_beta 90
_cell_angle_gamma 90
_cell_formula_units_Z 8
_cell_length_a 27.9387(4)
_cell_length_b 27.9387(4)
_cell_length_c 27.9387(4)
_cell_measurement_reflns_used 7593
_cell_measurement_temperature 120
_cell_measurement_theta_max 32.127
_cell_measurement_theta_min 2.42
_cell_volume 21808.1(5)
_computing_cell_refinement 'SAINT V8.38A (?, 2016)'
_computing_data_reduction 'SAINT V8.38A (?, 2016)'
_computing_molecular_graphics 'Olex2 (Dolomanov et al., 2009)'
_computing_publication_material 'Olex2 (Dolomanov et al., 2009)'
_computing_structure_refinement 'ShelXL (Sheldrick, 2015)'
_computing_structure_solution 'ShelXT (Sheldrick, 2015)'
_diffrn_ambient_temperature 120.0
_diffrn_measured_fraction_theta_full 0.987
_diffrn_measured_fraction_theta_max 0.994
_diffrn_measurement_device_type 'Bruker D8-Venture'
_diffrn_measurement_method '\f and \w scans'
_diffrn_radiation_type MoK\a
_diffrn_radiation_wavelength 0.71073
_diffrn_reflns_av_R_equivalents 0.0654
_diffrn_reflns_av_unetI/netI 0.0322
_diffrn_reflns_Laue_measured_fraction_full 0.987
_diffrn_reflns_Laue_measured_fraction_max 0.994
_diffrn_reflns_limit_h_max 26
_diffrn_reflns_limit_h_min -37
_diffrn_reflns_limit_k_max 18
_diffrn_reflns_limit_k_min -44
_diffrn_reflns_limit_l_max 44
_diffrn_reflns_limit_l_min -32
_diffrn_reflns_number 25422
_diffrn_reflns_point_group_measured_fraction_full 0.987
_diffrn_reflns_point_group_measured_fraction_max 0.994
_diffrn_reflns_theta_full 25.242
_diffrn_reflns_theta_max 34.311
_diffrn_reflns_theta_min 2.062
_diffrn_standards_number 0
_exptl_absorpt_coefficient_mu 4.113
_exptl_absorpt_correction_T_max 0.7468
_exptl_absorpt_correction_T_min 0.6507
_exptl_absorpt_correction_type multi-scan
_exptl_absorpt_process_details
'SADABS-2016/2 (Bruker,2016/2) was used for absorption correction. wR2(int) was 0.0663 before and 0.0591 after correction. The Ratio of minimum to maximum transmission is 0.8713. The \l/2 correction factor is Not present.'
_exptl_crystal_colour colourless
_exptl_crystal_colour_primary colourless
_exptl_crystal_density_diffrn 0.931
_exptl_crystal_description octahedral
_exptl_crystal_F_000 5584
_exptl_crystal_size_max 0.16
_exptl_crystal_size_mid 0.16
_exptl_crystal_size_min 0.16
_refine_diff_density_max 1.409
_refine_diff_density_min -1.405
_refine_diff_density_rms 0.104
_refine_ls_extinction_method none
_refine_ls_goodness_of_fit_ref 1.057
_refine_ls_hydrogen_treatment constr
_refine_ls_matrix_type full
_refine_ls_number_parameters 40
_refine_ls_number_reflns 2278
_refine_ls_number_restraints 78
_refine_ls_restrained_S_all 1.056
_refine_ls_R_factor_all 0.0419
_refine_ls_R_factor_gt 0.0274
_refine_ls_shift/su_max 0.001
_refine_ls_shift/su_mean 0.000
_refine_ls_structure_factor_coef Fsqd
_refine_ls_weighting_details 'w=1/[\s^2^(Fo^2^)+(0.0282P)^2^+52.7701P] where P=(Fo^2^+2Fc^2^)/3'
_refine_ls_weighting_scheme calc
_refine_ls_wR_factor_gt 0.0600
_refine_ls_wR_factor_ref 0.0661
_reflns_Friedel_coverage 0.000
_reflns_number_gt 1859
_reflns_number_total 2278
_reflns_threshold_expression 'I > 2\s(I)'
_cod_data_source_file d0cc02841j2.cif
_cod_data_source_block Th-SINAP-13_sq
_cod_depositor_comments 'Adding full bibliography for 7126502--7126508.cif.'
_cod_original_cell_volume 21808.1(9)
_cod_database_code 7126504
_shelx_shelxl_version_number 2014/7
_shelx_space_group_comment
;
The symmetry employed for this shelxl refinement is uniquely defined
by the following loop, which should always be used as a source of
symmetry information in preference to the above space-group names.
They are only intended as comments.
;
_shelx_estimated_absorpt_t_max 0.559
_shelx_estimated_absorpt_t_min 0.559
_olex2_refinement_description
;
1. Fixed Uiso
 At 1.2 times of:
  All C(H) groups
2. Uiso/Uaniso restraints and constraints
All non-hydrogen atoms have similar U: within 2A with sigma of 0.04 and sigma
for terminal atoms of 0.08
3. Rigid body (RIGU) restrains
 All non-hydrogen atoms
 with sigma for 1-2 distances of 0.004 and sigma for 1-3 distances of 0.004
4.a Aromatic/amide H refined with riding coordinates:
 C3(H3), C4(H4)
;
_olex2_submission_special_instructions 'No special instructions were received'

loop_
_space_group_symop_operation_xyz
'x, y, z'
'-x, -y, z'
'-x, y, -z'
'x, -y, -z'
'z, x, y'
'z, -x, -y'
'-z, -x, y'
'-z, x, -y'
'y, z, x'
'-y, z, -x'
'y, -z, -x'
'-y, -z, x'
'y, x, -z'
'-y, -x, -z'
'y, -x, z'
'-y, x, z'
'x, z, -y'
'-x, z, y'
'-x, -z, -y'
'x, -z, y'
'z, y, -x'
'z, -y, x'
'-z, y, x'
'-z, -y, -x'
'x, y+1/2, z+1/2'
'-x, -y+1/2, z+1/2'
'-x, y+1/2, -z+1/2'
'x, -y+1/2, -z+1/2'
'z, x+1/2, y+1/2'
'z, -x+1/2, -y+1/2'
'-z, -x+1/2, y+1/2'
'-z, x+1/2, -y+1/2'
'y, z+1/2, x+1/2'
'-y, z+1/2, -x+1/2'
'y, -z+1/2, -x+1/2'
'-y, -z+1/2, x+1/2'
'y, x+1/2, -z+1/2'
'-y, -x+1/2, -z+1/2'
'y, -x+1/2, z+1/2'
'-y, x+1/2, z+1/2'
'x, z+1/2, -y+1/2'
'-x, z+1/2, y+1/2'
'-x, -z+1/2, -y+1/2'
'x, -z+1/2, y+1/2'
'z, y+1/2, -x+1/2'
'z, -y+1/2, x+1/2'
'-z, y+1/2, x+1/2'
'-z, -y+1/2, -x+1/2'
'x+1/2, y, z+1/2'
'-x+1/2, -y, z+1/2'
'-x+1/2, y, -z+1/2'
'x+1/2, -y, -z+1/2'
'z+1/2, x, y+1/2'
'z+1/2, -x, -y+1/2'
'-z+1/2, -x, y+1/2'
'-z+1/2, x, -y+1/2'
'y+1/2, z, x+1/2'
'-y+1/2, z, -x+1/2'
'y+1/2, -z, -x+1/2'
'-y+1/2, -z, x+1/2'
'y+1/2, x, -z+1/2'
'-y+1/2, -x, -z+1/2'
'y+1/2, -x, z+1/2'
'-y+1/2, x, z+1/2'
'x+1/2, z, -y+1/2'
'-x+1/2, z, y+1/2'
'-x+1/2, -z, -y+1/2'
'x+1/2, -z, y+1/2'
'z+1/2, y, -x+1/2'
'z+1/2, -y, x+1/2'
'-z+1/2, y, x+1/2'
'-z+1/2, -y, -x+1/2'
'x+1/2, y+1/2, z'
'-x+1/2, -y+1/2, z'
'-x+1/2, y+1/2, -z'
'x+1/2, -y+1/2, -z'
'z+1/2, x+1/2, y'
'z+1/2, -x+1/2, -y'
'-z+1/2, -x+1/2, y'
'-z+1/2, x+1/2, -y'
'y+1/2, z+1/2, x'
'-y+1/2, z+1/2, -x'
'y+1/2, -z+1/2, -x'
'-y+1/2, -z+1/2, x'
'y+1/2, x+1/2, -z'
'-y+1/2, -x+1/2, -z'
'y+1/2, -x+1/2, z'
'-y+1/2, x+1/2, z'
'x+1/2, z+1/2, -y'
'-x+1/2, z+1/2, y'
'-x+1/2, -z+1/2, -y'
'x+1/2, -z+1/2, y'
'z+1/2, y+1/2, -x'
'z+1/2, -y+1/2, x'
'-z+1/2, y+1/2, x'
'-z+1/2, -y+1/2, -x'
'-x, -y, -z'
'x, y, -z'
'x, -y, z'
'-x, y, z'
'-z, -x, -y'
'-z, x, y'
'z, x, -y'
'z, -x, y'
'-y, -z, -x'
'y, -z, x'
'-y, z, x'
'y, z, -x'
'-y, -x, z'
'y, x, z'
'-y, x, -z'
'y, -x, -z'
'-x, -z, y'
'x, -z, -y'
'x, z, y'
'-x, z, -y'
'-z, -y, x'
'-z, y, -x'
'z, -y, -x'
'z, y, x'
'-x, -y+1/2, -z+1/2'
'x, y+1/2, -z+1/2'
'x, -y+1/2, z+1/2'
'-x, y+1/2, z+1/2'
'-z, -x+1/2, -y+1/2'
'-z, x+1/2, y+1/2'
'z, x+1/2, -y+1/2'
'z, -x+1/2, y+1/2'
'-y, -z+1/2, -x+1/2'
'y, -z+1/2, x+1/2'
'-y, z+1/2, x+1/2'
'y, z+1/2, -x+1/2'
'-y, -x+1/2, z+1/2'
'y, x+1/2, z+1/2'
'-y, x+1/2, -z+1/2'
'y, -x+1/2, -z+1/2'
'-x, -z+1/2, y+1/2'
'x, -z+1/2, -y+1/2'
'x, z+1/2, y+1/2'
'-x, z+1/2, -y+1/2'
'-z, -y+1/2, x+1/2'
'-z, y+1/2, -x+1/2'
'z, -y+1/2, -x+1/2'
'z, y+1/2, x+1/2'
'-x+1/2, -y, -z+1/2'
'x+1/2, y, -z+1/2'
'x+1/2, -y, z+1/2'
'-x+1/2, y, z+1/2'
'-z+1/2, -x, -y+1/2'
'-z+1/2, x, y+1/2'
'z+1/2, x, -y+1/2'
'z+1/2, -x, y+1/2'
'-y+1/2, -z, -x+1/2'
'y+1/2, -z, x+1/2'
'-y+1/2, z, x+1/2'
'y+1/2, z, -x+1/2'
'-y+1/2, -x, z+1/2'
'y+1/2, x, z+1/2'
'-y+1/2, x, -z+1/2'
'y+1/2, -x, -z+1/2'
'-x+1/2, -z, y+1/2'
'x+1/2, -z, -y+1/2'
'x+1/2, z, y+1/2'
'-x+1/2, z, -y+1/2'
'-z+1/2, -y, x+1/2'
'-z+1/2, y, -x+1/2'
'z+1/2, -y, -x+1/2'
'z+1/2, y, x+1/2'
'-x+1/2, -y+1/2, -z'
'x+1/2, y+1/2, -z'
'x+1/2, -y+1/2, z'
'-x+1/2, y+1/2, z'
'-z+1/2, -x+1/2, -y'
'-z+1/2, x+1/2, y'
'z+1/2, x+1/2, -y'
'z+1/2, -x+1/2, y'
'-y+1/2, -z+1/2, -x'
'y+1/2, -z+1/2, x'
'-y+1/2, z+1/2, x'
'y+1/2, z+1/2, -x'
'-y+1/2, -x+1/2, z'
'y+1/2, x+1/2, z'
'-y+1/2, x+1/2, -z'
'y+1/2, -x+1/2, -z'
'-x+1/2, -z+1/2, y'
'x+1/2, -z+1/2, -y'
'x+1/2, z+1/2, y'
'-x+1/2, z+1/2, -y'
'-z+1/2, -y+1/2, x'
'-z+1/2, y+1/2, -x'
'z+1/2, -y+1/2, -x'
'z+1/2, y+1/2, x'

loop_
_atom_site_label
_atom_site_type_symbol
_atom_site_fract_x
_atom_site_fract_y
_atom_site_fract_z
_atom_site_U_iso_or_equiv
_atom_site_adp_type
_atom_site_occupancy
_atom_site_site_symmetry_order
_atom_site_calc_flag
_atom_site_refinement_flags_posn
_atom_site_refinement_flags_adp
_atom_site_refinement_flags_occupancy
_atom_site_disorder_assembly
_atom_site_disorder_group
Th1 Th 0.5000 0.60073(2) 0.5000 0.01879(6) Uani 1 8 d S TU P . .
O2 O 0.57965(10) 0.63686(9) 0.5000 0.0484(7) Uani 1 2 d S TU P . .
C1 C 0.62275(12) 0.62275(12) 0.5000 0.0467(13) Uani 1 4 d S TU P . .
C2 C 0.66062(12) 0.66062(12) 0.5000 0.0594(17) Uani 1 4 d S TU P . .
O1 O 0.45195(14) 0.54805(14) 0.54805(14) 0.0607(18) Uani 1 6 d S TU P . .
C5 C 0.73110(14) 0.73110(14) 0.5000 0.089(3) Uani 1 4 d S TU P . .
C3 C 0.70678(19) 0.64910(18) 0.5000 0.115(3) Uani 1 2 d S TU P . .
H3 H 0.7154 0.6162 0.5000 0.138 Uiso 1 2 calc RS T P . .
C4 C 0.7431(2) 0.6834(2) 0.5000 0.137(3) Uani 1 2 d S TU P . .
H4 H 0.7757 0.6739 0.5000 0.165 Uiso 1 2 calc RS T P . .
O3 O 0.5000 0.6959(2) 0.5000 0.095(3) Uani 1 8 d S TU P . .

loop_
_atom_site_aniso_label
_atom_site_aniso_U_11
_atom_site_aniso_U_22
_atom_site_aniso_U_33
_atom_site_aniso_U_23
_atom_site_aniso_U_13
_atom_site_aniso_U_12
Th1 0.02207(8) 0.01222(9) 0.02207(8) 0.000 0.000 0.000
O2 0.0359(13) 0.0340(13) 0.075(2) 0.000 0.000 -0.0244(11)
C1 0.0414(18) 0.0414(18) 0.057(3) 0.000 0.000 -0.030(2)
C2 0.0395(19) 0.0395(19) 0.099(5) 0.000 0.000 -0.028(2)
O1 0.0607(18) 0.0607(18) 0.0607(18) 0.044(2) -0.044(2) -0.044(2)
C5 0.043(2) 0.043(2) 0.180(9) 0.000 0.000 -0.033(3)
C3 0.048(3) 0.036(2) 0.262(9) 0.000 0.000 -0.028(2)
C4 0.046(3) 0.045(3) 0.321(11) 0.000 0.000 -0.030(2)
O3 0.126(4) 0.034(3) 0.126(4) 0.000 0.000 0.000

loop_
_atom_type_symbol
_atom_type_description
_atom_type_scat_dispersion_real
_atom_type_scat_dispersion_imag
_atom_type_scat_source
C C 0.0033 0.0016 'International Tables Vol C Tables 4.2.6.8 and 6.1.1.4'
H H 0.0000 0.0000 'International Tables Vol C Tables 4.2.6.8 and 6.1.1.4'
O O 0.0106 0.0060 'International Tables Vol C Tables 4.2.6.8 and 6.1.1.4'
Th Th -7.2400 8.8979 'International Tables Vol C Tables 4.2.6.8 and 6.1.1.4'

loop_
_geom_angle_atom_site_label_1
_geom_angle_atom_site_label_2
_geom_angle_atom_site_label_3
_geom_angle
_geom_angle_site_symmetry_1
_geom_angle_site_symmetry_3
_geom_angle_publ_flag
Th1 Th1 Th1 90.0 101_666 5 ?
Th1 Th1 Th1 60.0 105_666 5 ?
Th1 Th1 Th1 60.0 105_666 101_666 ?
O2 Th1 Th1 69.40(7) 21_556 101_666 ?
O2 Th1 Th1 106.98(5) . 5 ?
O2 Th1 Th1 69.40(7) 23_655 5 ?
O2 Th1 Th1 159.40(7) 21_556 5 ?
O2 Th1 Th1 159.40(7) 23_655 101_666 ?
O2 Th1 Th1 106.98(5) 3_656 5 ?
O2 Th1 Th1 159.40(7) . 105_666 ?
O2 Th1 Th1 106.98(5) 23_655 105_666 ?
O2 Th1 Th1 106.98(5) . 101_666 ?
O2 Th1 Th1 69.40(7) 3_656 105_666 ?
O2 Th1 Th1 106.98(5) 21_556 105_666 ?
O2 Th1 Th1 106.98(5) 3_656 101_666 ?
O2 Th1 O2 131.20(14) 3_656 . ?
O2 Th1 O2 80.18(5) 21_556 3_656 ?
O2 Th1 O2 80.18(5) 21_556 . ?
O2 Th1 O2 131.21(14) 23_655 21_556 ?
O2 Th1 O2 80.18(5) 23_655 . ?
O2 Th1 O2 80.18(5) 23_655 3_656 ?
O2 Th1 O3 65.60(7) 3_656 . ?
O2 Th1 O3 65.60(7) 21_556 . ?
O2 Th1 O3 65.60(7) 23_655 . ?
O2 Th1 O3 65.60(7) . . ?
O1 Th1 Th1 87.81(13) 3_656 5 ?
O1 Th1 Th1 87.81(13) 3_656 105_666 ?
O1 Th1 Th1 34.06(7) 98_556 105_666 ?
O1 Th1 Th1 87.81(13) . 101_666 ?
O1 Th1 Th1 34.06(7) . 5 ?
O1 Th1 Th1 34.06(7) 98_556 101_666 ?
O1 Th1 Th1 34.06(7) 3_656 101_666 ?
O1 Th1 Th1 87.81(13) 100_655 101_666 ?
O1 Th1 Th1 34.06(7) 100_655 5 ?
O1 Th1 Th1 87.81(13) 100_655 105_666 ?
O1 Th1 Th1 87.81(13) 98_556 5 ?
O1 Th1 Th1 34.06(7) . 105_666 ?
O1 Th1 O2 139.64(4) 98_556 23_655 ?
O1 Th1 O2 75.18(13) 3_656 21_556 ?
O1 Th1 O2 139.64(4) . . ?
O1 Th1 O2 75.18(13) 100_655 . ?
O1 Th1 O2 75.18(13) 100_655 23_655 ?
O1 Th1 O2 75.18(13) . 23_655 ?
O1 Th1 O2 75.18(13) 3_656 . ?
O1 Th1 O2 139.64(4) 3_656 23_655 ?
O1 Th1 O2 139.64(4) 100_655 3_656 ?
O1 Th1 O2 75.18(13) 98_556 21_556 ?
O1 Th1 O2 139.64(4) 98_556 . ?
O1 Th1 O2 139.64(4) 3_656 3_656 ?
O1 Th1 O2 75.18(13) . 3_656 ?
O1 Th1 O2 75.18(13) 98_556 3_656 ?
O1 Th1 O2 139.64(4) . 21_556 ?
O1 Th1 O2 139.64(4) 100_655 21_556 ?
O1 Th1 O1 67.95(16) 3_656 100_655 ?
O1 Th1 O1 67.95(16) 98_556 3_656 ?
O1 Th1 O1 104.4(3) 98_556 100_655 ?
O1 Th1 O1 67.95(16) 98_556 . ?
O1 Th1 O1 67.95(16) . 100_655 ?
O1 Th1 O1 104.4(3) 3_656 . ?
O1 Th1 O3 127.79(15) 100_655 . ?
O1 Th1 O3 127.79(15) . . ?
O1 Th1 O3 127.79(15) 3_656 . ?
O1 Th1 O3 127.79(15) 98_556 . ?
O3 Th1 Th1 135.000(1) . 105_666 ?
O3 Th1 Th1 135.0 . 101_666 ?
O3 Th1 Th1 135.0 . 5 ?
C1 O2 Th1 137.5(2) . . ?
O2 C1 O2 126.2(4) . 13_556 ?
O2 C1 C2 116.9(2) 13_556 . ?
O2 C1 C2 116.9(2) . . ?
C3 C2 C1 121.0(3) 13_556 . ?
C3 C2 C1 121.0(3) . . ?
C3 C2 C3 118.0(5) 13_556 . ?
Th1 O1 Th1 111.87(14) 105_666 5 ?
Th1 O1 Th1 111.87(14) . 105_666 ?
Th1 O1 Th1 111.87(14) . 5 ?
C4 C5 C5 120.9(3) 13_556 169_666 ?
C4 C5 C5 120.9(3) . 169_666 ?
C4 C5 C4 118.2(6) . 13_556 ?
C2 C3 H3 118.7 . . ?
C2 C3 C4 122.6(5) . . ?
C4 C3 H3 118.7 . . ?
C5 C4 C3 119.3(6) . . ?
C5 C4 H4 120.4 . . ?
C3 C4 H4 120.4 . . ?

loop_
_geom_bond_atom_site_label_1
_geom_bond_atom_site_label_2
_geom_bond_distance
_geom_bond_site_symmetry_2
_geom_bond_publ_flag
Th1 Th1 3.9800(3) 5 ?
Th1 Th1 3.9800(3) 105_666 ?
Th1 Th1 3.9800(3) 101_666 ?
Th1 O2 2.444(2) . ?
Th1 O2 2.443(2) 3_656 ?
Th1 O2 2.443(2) 21_556 ?
Th1 O2 2.443(2) 23_655 ?
Th1 O1 2.402(2) 100_655 ?
Th1 O1 2.402(2) . ?
Th1 O1 2.402(2) 98_556 ?
Th1 O1 2.402(2) 3_656 ?
Th1 O3 2.660(7) . ?
O2 C1 1.267(3) . ?
C1 O2 1.267(3) 13_556 ?
C1 C2 1.496(7) . ?
C2 C3 1.329(6) . ?
C2 C3 1.329(6) 13_556 ?
O1 Th1 2.402(2) 105_666 ?
O1 Th1 2.402(2) 5 ?
C5 C5 1.493(11) 169_666 ?
C5 C4 1.373(6) 13_556 ?
C5 C4 1.373(6) . ?
C3 H3 0.9500 . ?
C3 C4 1.396(6) . ?
C4 H4 0.9500 . ?
